data_2232369
loop_
_publ_author_name
'Li, Ping'
'Zhang, Chun'
'Xu, Wei'

_publ_section_title
;
 <i>meso</i>-3,6-Dioxopiperazine-2,5-diacetamide
;
_journal_coeditor_code KP2350
_journal_issue 11
_journal_name_full 'Acta Crystallographica Section E'
_journal_page_first o3041
_journal_paper_doi 10.1107/S1600536811043376
_journal_volume 67
_journal_year 2011
_chemical_formula_iupac 'C8 H12 N4 O4'
_chemical_formula_moiety 'C8 H12 N4 O4'
_chemical_formula_sum 'C8 H12 N4 O4'
_chemical_formula_weight 228.22
_chemical_name_systematic
;
3,6-Dioxopiperazine-2,5-diacetamide
;
_space_group_IT_number 14
_symmetry_cell_setting monoclinic
_symmetry_space_group_name_Hall '-P 2ybc'
_symmetry_space_group_name_H-M 'P 1 21/c 1'
_atom_sites_solution_hydrogens geom
_atom_sites_solution_primary direct
_atom_sites_solution_secondary difmap
_audit_creation_method SHELXL-97
_cell_angle_alpha 90.00
_cell_angle_beta 109.76(3)
_cell_angle_gamma 90.00
_cell_formula_units_Z 2
_cell_length_a 5.0409(10)
_cell_length_b 8.3178(17)
_cell_length_c 12.900(3)
_cell_measurement_reflns_used 3368
_cell_measurement_temperature 293(2)
_cell_measurement_theta_max 27.42
_cell_measurement_theta_min 3.35
_cell_volume 509.0(2)
_computing_cell_refinement 'RAPID-AUTO (Rigaku, 1998)'
_computing_data_collection 'RAPID-AUTO (Rigaku, 1998)'
_computing_data_reduction 'CrystalStructure (Rigaku/MSC, 2004)'
_computing_molecular_graphics 'SHELXTL (Sheldrick, 2008)'
_computing_publication_material 'SHELXL97 (Sheldrick, 2008)'
_computing_structure_refinement 'SHELXL97 (Sheldrick, 2008)'
_computing_structure_solution 'SHELXS97 (Sheldrick, 2008)'
_diffrn_ambient_temperature 293(2)
_diffrn_detector_area_resol_mean 0
_diffrn_measured_fraction_theta_full 0.999
_diffrn_measured_fraction_theta_max 0.999
_diffrn_measurement_device_type 'Rigaku R-AXIS RAPID'
_diffrn_measurement_method \w
_diffrn_radiation_monochromator graphite
_diffrn_radiation_source 'fine-focus sealed tube'
_diffrn_radiation_type MoK\a
_diffrn_radiation_wavelength 0.71073
_diffrn_reflns_av_R_equivalents 0.0281
_diffrn_reflns_av_sigmaI/netI 0.0228
_diffrn_reflns_limit_h_max 5
_diffrn_reflns_limit_h_min -6
_diffrn_reflns_limit_k_max 10
_diffrn_reflns_limit_k_min -10
_diffrn_reflns_limit_l_max 16
_diffrn_reflns_limit_l_min -16
_diffrn_reflns_number 4836
_diffrn_reflns_theta_full 27.47
_diffrn_reflns_theta_max 27.47
_diffrn_reflns_theta_min 3.36
_diffrn_standards_decay_% 0
_diffrn_standards_interval_time 0
_diffrn_standards_number 0
_exptl_absorpt_coefficient_mu 0.121
_exptl_absorpt_correction_T_max 0.988
_exptl_absorpt_correction_T_min 0.988
_exptl_absorpt_correction_type multi-scan
_exptl_absorpt_process_details '(ABSCOR; Higashi, 1995)'
_exptl_crystal_colour colourless
_exptl_crystal_density_diffrn 1.489
_exptl_crystal_density_method 'not measured'
_exptl_crystal_description needle
_exptl_crystal_F_000 240
_exptl_crystal_size_max 0.100
_exptl_crystal_size_mid 0.100
_exptl_crystal_size_min 0.100
_refine_diff_density_max 0.236
_refine_diff_density_min -0.161
_refine_ls_extinction_method none
_refine_ls_goodness_of_fit_ref 1.066
_refine_ls_hydrogen_treatment constr
_refine_ls_matrix_type full
_refine_ls_number_parameters 73
_refine_ls_number_reflns 1166
_refine_ls_number_restraints 0
_refine_ls_restrained_S_all 1.066
_refine_ls_R_factor_all 0.0543
_refine_ls_R_factor_gt 0.0367
_refine_ls_shift/su_max 0.000
_refine_ls_shift/su_mean 0.000
_refine_ls_structure_factor_coef Fsqd
_refine_ls_weighting_details 'calc w=1/[\s^2^(Fo^2^)+(0.0415P)^2^+0.1460P] where P=(Fo^2^+2Fc^2^)/3'
_refine_ls_weighting_scheme calc
_refine_ls_wR_factor_gt 0.0855
_refine_ls_wR_factor_ref 0.0980
_reflns_number_gt 889
_reflns_number_total 1166
_reflns_threshold_expression I>2sigma(I)
_cod_data_source_file kp2350.cif
_cod_data_source_block I
_cod_original_sg_symbol_H-M P21/c
_cod_database_code 2232369
_cod_database_fobs_code 2232369

loop_
_symmetry_equiv_pos_as_xyz
'x, y, z'
'-x, y+1/2, -z+1/2'
'-x, -y, -z'
'x, -y-1/2, z-1/2'

loop_
_atom_site_type_symbol
_atom_site_label
_atom_site_fract_x
_atom_site_fract_y
_atom_site_fract_z
_atom_site_U_iso_or_equiv
_atom_site_adp_type
_atom_site_calc_flag
_atom_site_refinement_flags
_atom_site_occupancy
_atom_site_symmetry_multiplicity
O O1 0.0282(2) -0.01262(16) 0.31172(9) 0.0483(4) Uani d . 1 1
O O2 0.2805(3) 0.29340(13) 0.49666(9) 0.0482(3) Uani d . 1 1
N N1 0.0676(4) 0.0393(2) 0.14760(11) 0.0580(5) Uani d . 1 1
H H1A -0.0736 -0.0213 0.1141 0.070 Uiso d R 1 1
H H1B 0.1561 0.0889 0.1107 0.070 Uiso d R 1 1
N N2 0.6588(2) -0.04206(14) 0.43619(9) 0.0316(3) Uani d . 1 1
H H2C 0.7546 -0.0678 0.3948 0.038 Uiso d R 1 1
C C1 0.1482(3) 0.05588(18) 0.25545(11) 0.0320(3) Uani d . 1 1
C C2 0.3991(3) 0.16430(17) 0.30689(11) 0.0300(3) Uani d . 1 1
H H2A 0.3353 0.2749 0.3022 0.036 Uiso calc R 1 1
H H2B 0.5274 0.1554 0.2656 0.036 Uiso calc R 1 1
C C3 0.5568(3) 0.12212(17) 0.42763(11) 0.0289(3) Uani d . 1 1
H H3A 0.7224 0.1923 0.4531 0.035 Uiso calc R 1 1
C C4 0.3792(3) 0.15646(18) 0.49910(11) 0.0307(3) Uani d . 1 1

loop_
_atom_site_aniso_label
_atom_site_aniso_U_11
_atom_site_aniso_U_22
_atom_site_aniso_U_33
_atom_site_aniso_U_12
_atom_site_aniso_U_13
_atom_site_aniso_U_23
O1 0.0425(6) 0.0752(9) 0.0326(6) -0.0194(6) 0.0199(5) -0.0009(5)
O2 0.0730(8) 0.0412(6) 0.0366(6) 0.0250(6) 0.0267(6) 0.0066(5)
N1 0.0743(11) 0.0739(11) 0.0270(7) -0.0402(9) 0.0185(7) -0.0063(7)
N2 0.0336(6) 0.0399(7) 0.0266(6) 0.0094(5) 0.0172(5) 0.0028(5)
C1 0.0331(7) 0.0392(8) 0.0267(7) 0.0000(6) 0.0140(6) 0.0016(6)
C2 0.0347(7) 0.0327(7) 0.0261(7) -0.0005(6) 0.0150(6) 0.0024(6)
C3 0.0292(7) 0.0322(7) 0.0268(7) -0.0005(6) 0.0116(6) -0.0003(6)
C4 0.0329(7) 0.0364(7) 0.0227(7) 0.0067(6) 0.0093(6) 0.0003(6)

loop_
_atom_type_symbol
_atom_type_description
_atom_type_scat_dispersion_real
_atom_type_scat_dispersion_imag
_atom_type_scat_source
C C 0.0033 0.0016 'International Tables Vol C Tables 4.2.6.8 and 6.1.1.4'
H H 0.0000 0.0000 'International Tables Vol C Tables 4.2.6.8 and 6.1.1.4'
N N 0.0061 0.0033 'International Tables Vol C Tables 4.2.6.8 and 6.1.1.4'
O O 0.0106 0.0060 'International Tables Vol C Tables 4.2.6.8 and 6.1.1.4'

loop_
_geom_angle_atom_site_label_1
_geom_angle_atom_site_label_2
_geom_angle_atom_site_label_3
_geom_angle_site_symmetry_1
_geom_angle_site_symmetry_3
_geom_angle
C1 N1 H1A . . 119.9
C1 N1 H1B . . 120.1
H1A N1 H1B . . 120.0
C4 N2 C3 3_656 . 127.05(12)
C4 N2 H2C 3_656 . 116.4
C3 N2 H2C . . 116.5
O1 C1 N1 . . 122.47(14)
O1 C1 C2 . . 121.49(13)
N1 C1 C2 . . 116.05(13)
C1 C2 C3 . . 112.30(12)
C1 C2 H2A . . 109.1
C3 C2 H2A . . 109.1
C1 C2 H2B . . 109.1
C3 C2 H2B . . 109.1
H2A C2 H2B . . 107.9
N2 C3 C4 . . 113.51(11)
N2 C3 C2 . . 110.01(11)
C4 C3 C2 . . 111.46(11)
N2 C3 H3A . . 107.2
C4 C3 H3A . . 107.2
C2 C3 H3A . . 107.2
O2 C4 N2 . 3_656 122.34(13)
O2 C4 C3 . . 118.24(13)
N2 C4 C3 3_656 . 119.39(12)

loop_
_geom_bond_atom_site_label_1
_geom_bond_atom_site_label_2
_geom_bond_site_symmetry_2
_geom_bond_distance
O1 C1 . 1.2304(17)
O2 C4 . 1.2392(17)
N1 C1 . 1.3182(19)
N1 H1A . 0.8599
N1 H1B . 0.8599
N2 C4 3_656 1.3219(18)
N2 C3 . 1.4502(18)
N2 H2C . 0.8599
C1 C2 . 1.512(2)
C2 C3 . 1.5309(19)
C2 H2A . 0.9700
C2 H2B . 0.9700
C3 C4 . 1.5135(19)
C3 H3A . 0.9800
C4 N2 3_656 1.3219(18)

loop_
_geom_hbond_atom_site_label_D
_geom_hbond_atom_site_label_H
_geom_hbond_atom_site_label_A
_geom_hbond_site_symmetry_A
_geom_hbond_distance_DH
_geom_hbond_distance_HA
_geom_hbond_distance_DA
_geom_hbond_angle_DHA
N1 H1A O2 2_545 0.86 2.12 2.9185(19) 154.0
N1 H1B O2 4_565 0.86 2.03 2.8795(18) 167.3
N2 H2C O1 1_655 0.86 2.06 2.8509(17) 151.8
